data_4506742
loop_
_publ_author_name
'Tao, Tao'
'Lei, Yan-Hua'
'Peng, Yu-Xin'
'Wang, Ying'
'Huang, Wei'
'Chen, Zhao-Xu'
'You, Xiao-Zeng'

_publ_section_title
;
 The First Observation of One-Dimensional Naphthalenediimidato-Based
 Transition-Metal Coordination Polymers: Syntheses, Crystal Structures and
 Properties
;
_journal_issue 9
_journal_name_full 'Crystal Growth &amp; Design'
_journal_page_first 4580
_journal_paper_doi 10.1021/cg300776y
_journal_volume 12
_journal_year 2012
_chemical_formula_moiety 'C14 H10 Ag2 N4 O4'
_chemical_formula_sum 'C14 H10 Ag2 N4 O4'
_chemical_formula_weight 514.00
_chemical_name_systematic
; 
 ? 
;
_space_group_IT_number 15
_symmetry_cell_setting monoclinic
_symmetry_space_group_name_Hall '-C 2yc'
_symmetry_space_group_name_H-M 'C 1 2/c 1'
_atom_sites_solution_hydrogens geom
_atom_sites_solution_primary direct
_atom_sites_solution_secondary difmap
_audit_creation_method SHELXL-97
_cell_angle_alpha 90.00
_cell_angle_beta 110.502(11)
_cell_angle_gamma 90.00
_cell_formula_units_Z 4
_cell_length_a 25.96(2)
_cell_length_b 3.732(3)
_cell_length_c 15.585(14)
_cell_measurement_reflns_used 1423
_cell_measurement_temperature 291(2)
_cell_measurement_theta_max 27.24
_cell_measurement_theta_min 2.71
_cell_volume 1414(2)
_computing_cell_refinement 'Bruker SMART'
_computing_data_collection 'Bruker SMART'
_computing_data_reduction 'Bruker SAINT'
_computing_molecular_graphics 'Bruker SHELXTL'
_computing_publication_material 'Bruker SHELXTL'
_computing_structure_refinement 'Bruker SHELXTL'
_computing_structure_solution 'Bruker SHELXTL'
_diffrn_ambient_temperature 291(2)
_diffrn_measured_fraction_theta_full 0.997
_diffrn_measured_fraction_theta_max 0.997
_diffrn_measurement_device_type 'Bruker CCD area detector'
_diffrn_measurement_method 'phi and omega scans'
_diffrn_radiation_monochromator graphite
_diffrn_radiation_source 'fine-focus sealed tube'
_diffrn_radiation_type MoK\a
_diffrn_radiation_wavelength 0.71073
_diffrn_reflns_av_R_equivalents 0.0963
_diffrn_reflns_av_sigmaI/netI 0.0777
_diffrn_reflns_limit_h_max 18
_diffrn_reflns_limit_h_min -30
_diffrn_reflns_limit_k_max 4
_diffrn_reflns_limit_k_min -4
_diffrn_reflns_limit_l_max 18
_diffrn_reflns_limit_l_min -16
_diffrn_reflns_number 3235
_diffrn_reflns_theta_full 24.99
_diffrn_reflns_theta_max 24.99
_diffrn_reflns_theta_min 2.71
_exptl_absorpt_coefficient_mu 2.799
_exptl_absorpt_correction_T_max 0.8071
_exptl_absorpt_correction_T_min 0.5531
_exptl_absorpt_correction_type multi-scan
_exptl_absorpt_process_details 'SADABS; Bruker, 2000'
_exptl_crystal_colour orange
_exptl_crystal_density_diffrn 2.414
_exptl_crystal_density_method 'not measured'
_exptl_crystal_description needle
_exptl_crystal_F_000 992
_exptl_crystal_size_max 0.14
_exptl_crystal_size_mid 0.10
_exptl_crystal_size_min 0.08
_refine_diff_density_max 0.707
_refine_diff_density_min -0.855
_refine_diff_density_rms 0.145
_refine_ls_extinction_method none
_refine_ls_goodness_of_fit_ref 0.957
_refine_ls_hydrogen_treatment constr
_refine_ls_matrix_type full
_refine_ls_number_parameters 110
_refine_ls_number_reflns 1247
_refine_ls_number_restraints 0
_refine_ls_restrained_S_all 0.957
_refine_ls_R_factor_all 0.0418
_refine_ls_R_factor_gt 0.0348
_refine_ls_shift/su_max 0.008
_refine_ls_shift/su_mean 0.000
_refine_ls_structure_factor_coef Fsqd
_refine_ls_weighting_details 'calc w=1/[\s^2^(Fo^2^)+(0.0355P)^2^+0.0000P] where P=(Fo^2^+2Fc^2^)/3'
_refine_ls_weighting_scheme calc
_refine_ls_wR_factor_gt 0.0837
_refine_ls_wR_factor_ref 0.0871
_reflns_number_gt 1035
_reflns_number_total 1247
_reflns_threshold_expression >2sigma(I)
_cod_data_source_file cg300776y_si_002.cif
_cod_data_source_block 2AgNDI
_cod_depositor_comments
;
The following automatic conversions were performed:

'_symmetry_cell_setting' value 'Monoclinic' changed to 'monoclinic'
according to /home/saulius/struct/CIF-dictionaries/cif_core.dic
dictionary named 'cif_core.dic' version 2.4.2 from 2011-04-26.

Automatic conversion script
Id: cif_fix_values 1891 2012-01-12 08:04:46Z andrius 
;
_cod_original_sg_symbol_H-M 'C 2/c'
_cod_database_code 4506742

loop_
_symmetry_equiv_pos_as_xyz
'x, y, z'
'-x, y, -z+1/2'
'x+1/2, y+1/2, z'
'-x+1/2, y+1/2, -z+1/2'
'-x, -y, -z'
'x, -y, z-1/2'
'-x+1/2, -y+1/2, -z'
'x+1/2, -y+1/2, z-1/2'

loop_
_atom_site_label
_atom_site_type_symbol
_atom_site_fract_x
_atom_site_fract_y
_atom_site_fract_z
_atom_site_U_iso_or_equiv
_atom_site_adp_type
_atom_site_occupancy
_atom_site_symmetry_multiplicity
_atom_site_calc_flag
_atom_site_refinement_flags
Ag1 Ag 0.027812(14) 0.84370(12) 0.40938(3) 0.0353(2) Uani 1 1 d .
O1 O 0.08898(15) 1.2186(11) 0.3087(2) 0.0387(9) Uani 1 1 d .
O2 O 0.13287(15) 0.7816(11) 0.5950(3) 0.0353(9) Uani 1 1 d .
N2 N -0.05600(18) 0.7037(12) 0.3554(3) 0.0360(11) Uani 1 1 d .
H2A H -0.0765 0.9006 0.3477 0.054 Uiso 1 1 calc R
H2B H -0.0639 0.5563 0.3939 0.054 Uiso 1 1 calc R
H2C H -0.0631 0.5950 0.3016 0.054 Uiso 1 1 calc R
N1 N 0.11056(15) 1.0052(12) 0.4514(3) 0.0249(8) Uani 1 1 d .
C6 C 0.1831(2) 1.2681(13) 0.4026(3) 0.0214(10) Uani 1 1 d .
C5 C 0.22236(19) 1.2018(12) 0.4901(3) 0.0184(9) Uani 1 1 d .
C4 C 0.20605(18) 1.0415(13) 0.5590(3) 0.0204(10) Uani 1 1 d .
C3 C 0.24537(19) 0.9805(14) 0.6446(3) 0.0238(10) Uani 1 1 d .
H3 H 0.2350 0.8740 0.6900 0.029 Uiso 1 1 calc R
C7 C 0.1997(2) 1.4241(13) 0.3359(3) 0.0251(11) Uani 1 1 d .
H7 H 0.1741 1.4655 0.2778 0.030 Uiso 1 1 calc R
C1 C 0.1249(2) 1.1647(13) 0.3843(3) 0.0267(11) Uani 1 1 d .
C2 C 0.1481(2) 0.9335(13) 0.5374(3) 0.0243(11) Uani 1 1 d .

loop_
_atom_site_aniso_label
_atom_site_aniso_U_11
_atom_site_aniso_U_22
_atom_site_aniso_U_33
_atom_site_aniso_U_23
_atom_site_aniso_U_13
_atom_site_aniso_U_12
Ag1 0.0154(2) 0.0512(3) 0.0367(3) -0.00037(18) 0.00561(18) -0.00706(17)
O1 0.0208(19) 0.059(2) 0.029(2) 0.0034(17) -0.0015(17) -0.0057(18)
O2 0.026(2) 0.049(2) 0.034(2) 0.0078(17) 0.0142(17) -0.0074(18)
N2 0.024(2) 0.041(3) 0.042(3) -0.002(2) 0.009(2) -0.006(2)
N1 0.0137(19) 0.033(2) 0.028(2) -0.0013(19) 0.0065(17) -0.0040(19)
C6 0.019(2) 0.024(2) 0.020(2) -0.0032(18) 0.0039(19) 0.001(2)
C5 0.015(2) 0.020(2) 0.021(2) -0.0041(18) 0.0066(18) 0.0010(18)
C4 0.018(2) 0.023(2) 0.022(2) -0.0012(19) 0.0093(19) 0.000(2)
C3 0.024(2) 0.030(3) 0.019(2) 0.001(2) 0.010(2) -0.004(2)
C7 0.021(2) 0.031(3) 0.020(2) 0.0021(19) 0.004(2) 0.001(2)
C1 0.015(2) 0.033(3) 0.030(3) -0.004(2) 0.005(2) 0.000(2)
C2 0.021(2) 0.026(3) 0.030(3) -0.005(2) 0.014(2) -0.001(2)

loop_
_atom_type_symbol
_atom_type_description
_atom_type_scat_dispersion_real
_atom_type_scat_dispersion_imag
_atom_type_scat_source
C C 0.0033 0.0016 'International Tables Vol C Tables 4.2.6.8 and 6.1.1.4'
H H 0.0000 0.0000 'International Tables Vol C Tables 4.2.6.8 and 6.1.1.4'
Ag Ag -0.8971 1.1015 'International Tables Vol C Tables 4.2.6.8 and 6.1.1.4'
N N 0.0061 0.0033 'International Tables Vol C Tables 4.2.6.8 and 6.1.1.4'
O O 0.0106 0.0060 'International Tables Vol C Tables 4.2.6.8 and 6.1.1.4'

loop_
_geom_angle_atom_site_label_1
_geom_angle_atom_site_label_2
_geom_angle_atom_site_label_3
_geom_angle
_geom_angle_site_symmetry_1
_geom_angle_site_symmetry_3
N1 Ag1 N2 174.64(16) . .
Ag1 N2 H2A 109.5 . .
Ag1 N2 H2B 109.5 . .
H2A N2 H2B 109.5 . .
Ag1 N2 H2C 109.5 . .
H2A N2 H2C 109.5 . .
H2B N2 H2C 109.5 . .
C1 N1 C2 122.8(4) . .
C1 N1 Ag1 114.2(3) . .
C2 N1 Ag1 122.9(3) . .
C7 C6 C5 119.4(4) . .
C7 C6 C1 121.8(4) . .
C5 C6 C1 118.8(4) . .
C5 C5 C6 120.2(5) 7_576 .
C5 C5 C4 119.7(5) 7_576 .
C6 C5 C4 120.1(4) . .
C3 C4 C5 118.9(4) . .
C3 C4 C2 121.5(4) . .
C5 C4 C2 119.6(4) . .
C4 C3 C7 121.3(4) . 7_576
C4 C3 H3 119.4 . .
C7 C3 H3 119.4 7_576 .
C6 C7 C3 120.5(4) . 7_576
C6 C7 H7 119.8 . .
C3 C7 H7 119.8 7_576 .
O1 C1 N1 119.0(4) . .
O1 C1 C6 121.2(5) . .
N1 C1 C6 119.9(4) . .
O2 C2 N1 119.9(4) . .
O2 C2 C4 121.2(4) . .
N1 C2 C4 118.9(4) . .

loop_
_geom_bond_atom_site_label_1
_geom_bond_atom_site_label_2
_geom_bond_distance
_geom_bond_site_symmetry_2
Ag1 N1 2.103(4) .
Ag1 N2 2.105(5) .
O1 C1 1.237(6) .
O2 C2 1.237(6) .
N2 H2A 0.8900 .
N2 H2B 0.8900 .
N2 H2C 0.8900 .
N1 C1 1.364(6) .
N1 C2 1.380(6) .
C6 C7 1.386(7) .
C6 C5 1.409(7) .
C6 C1 1.487(7) .
C5 C5 1.405(9) 7_576
C5 C4 1.417(7) .
C4 C3 1.386(6) .
C4 C2 1.479(7) .
C3 C7 1.395(7) 7_576
C3 H3 0.9300 .
C7 C3 1.395(7) 7_576
C7 H7 0.9300 .
